data_4101147
_journal_name_full 'Journal of the American Chemical Society'
_journal_year 2006
_chemical_formula_sum 'C17 H18 B N O2'
_chemical_formula_weight 279.13
_space_group_IT_number 14
_symmetry_cell_setting monoclinic
_symmetry_space_group_name_Hall '-P 2yn'
_symmetry_space_group_name_H-M 'P 1 21/n 1'
_cell_angle_alpha 90.00
_cell_angle_beta 117.1711(11)
_cell_angle_gamma 90.00
_cell_formula_units_Z 8
_cell_length_a 18.2580(4)
_cell_length_b 9.5500(3)
_cell_length_c 18.4260(7)
_cell_measurement_temperature 153(2)
_cell_volume 2858.28(15)
_diffrn_ambient_temperature 153(2)
_exptl_crystal_density_diffrn 1.297
_cod_depositor_comments
;
The following automatic conversions were performed:
'_symmetry_cell_setting' value 'Monoclinic' changed to 'monoclinic'
according to '/home/saulius/struct/CIF-dictionaries/cif_core.dic'
dictionary named 'cif_core.dic' version 2.4.1 from 2010-06-29.

Automatic conversion script
Id: cif_fix_enum 1527 2010-12-29 10:47:43Z saulius 
;
_cod_original_sg_symbol_H-M 'P 21/n'
_cod_database_code 4101147

loop_
_symmetry_equiv_pos_as_xyz
'x, y, z'
'-x+1/2, y+1/2, -z+1/2'
'-x, -y, -z'
'x-1/2, -y-1/2, z-1/2'

loop_
_atom_site_label
_atom_site_type_symbol
_atom_site_fract_x
_atom_site_fract_y
_atom_site_fract_z
_atom_site_U_iso_or_equiv
_atom_site_adp_type
_atom_site_occupancy
_atom_site_symmetry_multiplicity
_atom_site_calc_flag
_atom_site_refinement_flags
_atom_site_disorder_assembly
_atom_site_disorder_group
N1' N 0.93973(8) 0.25075(13) 0.56021(8) 0.0259(4) Uani 1 1 d . . .
B2' B 0.85296(12) 0.1890(2) 0.48268(13) 0.0276(5) Uani 1 1 d . . .
C3' C 0.86024(10) 0.03128(18) 0.51266(11) 0.0267(4) Uani 1 1 d . . .
C4' C 0.81982(10) -0.09045(18) 0.47228(12) 0.0324(5) Uani 1 1 d . . .
H4' H 0.7817 -0.0856 0.4153 0.039 Uiso 1 1 d R . .
C5' C 0.83450(11) -0.21704(19) 0.51378(13) 0.0360(5) Uani 1 1 d . . .
H5' H 0.8051 -0.2996 0.4859 0.043 Uiso 1 1 d R . .
C6' C 0.89154(12) -0.22470(19) 0.59514(13) 0.0372(5) Uani 1 1 d . . .
H6' H 0.9019 -0.3130 0.6230 0.045 Uiso 1 1 d R . .
C7' C 0.93362(11) -0.10604(19) 0.63615(12) 0.0340(5) Uani 1 1 d . . .
H7' H 0.9739 -0.1106 0.6924 0.041 Uiso 1 1 d R . .
C8' C 0.91638(10) 0.02103(18) 0.59492(11) 0.0278(4) Uani 1 1 d . . .
C9' C 0.95150(11) 0.16075(17) 0.63194(11) 0.0310(4) Uani 1 1 d . . .
H9'A H 0.9230 0.1992 0.6601 0.037 Uiso 1 1 d R . .
H9'B H 1.0089 0.1519 0.6694 0.037 Uiso 1 1 d R . .
C10' C 0.93902(11) 0.40371(17) 0.57722(11) 0.0313(4) Uani 1 1 d . . .
H10C H 0.9085 0.4209 0.6071 0.038 Uiso 1 1 d R . .
H10D H 0.9141 0.4550 0.5269 0.038 Uiso 1 1 d R . .
C11' C 1.02893(11) 0.44643(18) 0.62721(11) 0.0339(5) Uani 1 1 d . . .
H11C H 1.0433 0.4492 0.6842 0.041 Uiso 1 1 d R . .
H11D H 1.0387 0.5372 0.6109 0.041 Uiso 1 1 d R . .
C12' C 1.07872(11) 0.33448(19) 0.60922(12) 0.0376(5) Uani 1 1 d . . .
H12C H 1.1130 0.2838 0.6581 0.045 Uiso 1 1 d R . .
H12D H 1.1128 0.3761 0.5880 0.045 Uiso 1 1 d R . .
C13' C 1.01465(10) 0.23697(18) 0.54659(11) 0.0312(4) Uani 1 1 d . . .
H13C H 1.0022 0.2655 0.4922 0.037 Uiso 1 1 d R . .
H13D H 1.0333 0.1416 0.5544 0.037 Uiso 1 1 d R . .
O14' O 0.85229(7) 0.22033(12) 0.40450(7) 0.0319(3) Uani 1 1 d . . .
C15' C 0.79359(11) 0.32164(18) 0.36759(11) 0.0312(4) Uani 1 1 d . . .
C16' C 0.77238(12) 0.3870(2) 0.29415(12) 0.0409(5) Uani 1 1 d . . .
H16' H 0.7984 0.3633 0.2608 0.049 Uiso 1 1 d R . .
C17' C 0.71063(13) 0.4887(2) 0.26949(13) 0.0500(6) Uani 1 1 d . . .
H17' H 0.6945 0.5379 0.2191 0.060 Uiso 1 1 d R . .
C18' C 0.67267(13) 0.5219(2) 0.31718(14) 0.0490(6) Uani 1 1 d . . .
H18' H 0.6310 0.5931 0.2993 0.059 Uiso 1 1 d R . .
C19' C 0.69399(11) 0.45332(19) 0.39144(13) 0.0398(5) Uani 1 1 d . . .
H19' H 0.6675 0.4738 0.4248 0.048 Uiso 1 1 d R . .
C20' C 0.75440(11) 0.35296(18) 0.41477(11) 0.0307(4) Uani 1 1 d . . .
O21' O 0.78432(7) 0.27034(12) 0.48314(7) 0.0307(3) Uani 1 1 d . . .

loop_
_atom_site_aniso_label
_atom_site_aniso_U_11
_atom_site_aniso_U_22
_atom_site_aniso_U_33
_atom_site_aniso_U_23
_atom_site_aniso_U_13
_atom_site_aniso_U_12
N1 0.0213(7) 0.0199(8) 0.0227(8) -0.0003(6) 0.0054(6) -0.0015(6)
B2 0.0279(11) 0.0217(11) 0.0253(12) 0.0015(9) 0.0110(10) 0.0026(9)
C3 0.0295(10) 0.0180(9) 0.0250(10) 0.0027(8) 0.0112(8) 0.0002(8)
C4 0.0362(11) 0.0243(10) 0.0279(11) 0.0017(8) 0.0115(9) 0.0006(8)
C5 0.0437(12) 0.0257(10) 0.0258(11) 0.0018(9) 0.0031(10) -0.0061(9)
C6 0.0281(10) 0.0350(11) 0.0351(13) 0.0100(10) 0.0007(10) -0.0071(9)
C7 0.0253(10) 0.0315(10) 0.0390(13) 0.0095(9) 0.0109(9) -0.0005(9)
C8 0.0257(10) 0.0204(9) 0.0273(11) 0.0034(8) 0.0071(9) -0.0019(8)
C9 0.0255(10) 0.0252(10) 0.0318(11) 0.0017(8) 0.0131(9) 0.0026(8)
C10 0.0308(10) 0.0272(10) 0.0233(10) -0.0055(8) 0.0092(8) -0.0048(8)
C11 0.0260(10) 0.0424(11) 0.0222(11) 0.0023(9) 0.0073(8) 0.0000(9)
C12 0.0366(11) 0.0350(11) 0.0332(12) 0.0070(9) 0.0058(10) -0.0034(9)
C13 0.0318(10) 0.0232(9) 0.0299(11) 0.0035(8) 0.0136(9) -0.0015(8)
O14 0.0240(7) 0.0236(6) 0.0302(7) -0.0008(6) 0.0098(6) 0.0018(5)
C15 0.0232(10) 0.0288(10) 0.0223(10) -0.0022(8) 0.0107(8) -0.0017(8)
C16 0.0302(10) 0.0297(10) 0.0278(11) 0.0009(9) 0.0122(9) 0.0057(9)
C17 0.0250(10) 0.0419(12) 0.0317(12) 0.0006(9) 0.0109(9) 0.0057(9)
C18 0.0255(10) 0.0373(12) 0.0288(11) -0.0024(9) 0.0111(9) -0.0035(9)
C19 0.0284(10) 0.0249(9) 0.0251(11) 0.0024(8) 0.0119(8) 0.0006(8)
C20 0.0204(9) 0.0279(10) 0.0199(10) 0.0021(8) 0.0084(8) 0.0046(8)
O21 0.0214(6) 0.0230(6) 0.0319(7) 0.0041(5) 0.0094(6) 0.0021(5)
N1' 0.0295(8) 0.0240(8) 0.0268(9) 0.0004(7) 0.0153(7) 0.0008(7)
B2' 0.0282(11) 0.0293(12) 0.0260(12) -0.0029(10) 0.0129(10) 0.0005(9)
C3' 0.0232(9) 0.0298(10) 0.0313(11) -0.0039(9) 0.0163(9) 0.0001(8)
C4' 0.0252(10) 0.0332(11) 0.0401(12) -0.0055(10) 0.0161(9) -0.0015(9)
C5' 0.0365(11) 0.0257(10) 0.0554(14) -0.0090(10) 0.0293(11) -0.0041(9)
C6' 0.0440(12) 0.0249(10) 0.0527(14) 0.0058(10) 0.0308(11) 0.0045(9)
C7' 0.0398(11) 0.0325(11) 0.0342(12) 0.0044(9) 0.0208(10) 0.0038(9)
C8' 0.0292(10) 0.0278(10) 0.0306(11) 0.0010(9) 0.0173(9) 0.0017(8)
C9' 0.0354(11) 0.0322(10) 0.0255(11) 0.0014(9) 0.0139(9) 0.0009(9)
C10' 0.0375(11) 0.0233(10) 0.0343(12) -0.0034(8) 0.0174(10) -0.0003(8)
C11' 0.0377(11) 0.0310(10) 0.0333(12) -0.0034(9) 0.0166(10) -0.0077(9)
C12' 0.0328(11) 0.0386(11) 0.0415(13) -0.0059(10) 0.0171(10) -0.0078(9)
C13' 0.0305(10) 0.0350(11) 0.0324(11) -0.0022(9) 0.0180(9) 0.0007(9)
O14' 0.0345(7) 0.0358(7) 0.0246(7) 0.0000(6) 0.0126(6) 0.0024(6)
C15' 0.0311(11) 0.0258(10) 0.0274(11) 0.0004(9) 0.0053(9) -0.0024(9)
C16' 0.0455(12) 0.0396(12) 0.0284(12) -0.0013(10) 0.0088(10) -0.0099(11)
C17' 0.0504(14) 0.0389(13) 0.0373(13) 0.0088(11) -0.0003(11) -0.0081(11)
C18' 0.0393(12) 0.0301(11) 0.0536(16) 0.0046(11) 0.0006(12) 0.0010(10)
C19' 0.0316(11) 0.0283(10) 0.0480(14) -0.0016(10) 0.0083(10) -0.0021(9)
C20' 0.0279(10) 0.0249(10) 0.0306(11) -0.0007(9) 0.0058(9) -0.0029(9)
O21' 0.0292(7) 0.0309(7) 0.0312(8) 0.0019(6) 0.0132(6) 0.0044(6)

loop_
_geom_bond_atom_site_label_1
_geom_bond_atom_site_label_2
_geom_bond_distance
_geom_bond_site_symmetry_2
_geom_bond_publ_flag
N1 C9 1.490(2) . ?
N1 C10 1.505(2) . ?
N1 C13 1.527(2) . ?
N1 B2 1.700(2) . ?
B2 O14 1.472(2) . ?
B2 O21 1.475(2) . ?
B2 C3 1.589(3) . ?
C3 C4 1.390(2) . ?
C3 C8 1.401(2) . ?
C4 C5 1.392(2) . ?
C4 H4 0.9600 . ?
C5 C6 1.385(3) . ?
C5 H5 0.9600 . ?
C6 C7 1.384(3) . ?
C6 H6 0.9600 . ?
C7 C8 1.384(2) . ?
C7 H7 0.9600 . ?
C8 C9 1.503(2) . ?
C9 H9A 0.9601 . ?
C9 H9B 0.9600 . ?
C10 C11 1.506(2) . ?
C10 H10A 0.9599 . ?
C10 H10B 0.9601 . ?
C11 C12 1.523(2) . ?
C11 H11A 0.9600 . ?
C11 H11B 0.9598 . ?
C12 C13 1.504(2) . ?
C12 H12A 0.9600 . ?
C12 H12B 0.9599 . ?
C13 H13A 0.9599 . ?
C13 H13B 0.9600 . ?
O14 C15 1.3729(19) . ?
C15 C16 1.379(2) . ?
C15 C20 1.390(2) . ?
C16 C17 1.398(2) . ?
C16 H16 0.9600 . ?
C17 C18 1.386(2) . ?
C17 H17 0.9599 . ?
C18 C19 1.397(2) . ?
C18 H18 0.9602 . ?
C19 C20 1.366(2) . ?
C19 H19 0.9600 . ?
C20 O21 1.3726(18) . ?
N1' C10' 1.495(2) . ?
N1' C13' 1.505(2) . ?
N1' C9' 1.507(2) . ?
N1' B2' 1.683(2) . ?
B2' O14' 1.466(2) . ?
B2' O21' 1.478(2) . ?
B2' C3' 1.589(3) . ?
C3' C8' 1.392(2) . ?
C3' C4' 1.396(2) . ?
C4' C5' 1.390(2) . ?
C4' H4' 0.9600 . ?
C5' C6' 1.383(3) . ?
C5' H5' 0.9600 . ?
C6' C7' 1.384(3) . ?
C6' H6' 0.9601 . ?
C7' C8' 1.389(2) . ?
C7' H7' 0.9601 . ?
C8' C9' 1.502(2) . ?
C9' H9'A 0.9599 . ?
C9' H9'B 0.9600 . ?
C10' C11' 1.526(2) . ?
C10' H10C 0.9598 . ?
C10' H10D 0.9601 . ?
C11' C12' 1.534(2) . ?
C11' H11C 0.9600 . ?
C11' H11D 0.9600 . ?
C12' C13' 1.528(2) . ?
C12' H12C 0.9600 . ?
C12' H12D 0.9601 . ?
C13' H13C 0.9599 . ?
C13' H13D 0.9599 . ?
O14' C15' 1.372(2) . ?
C15' C16' 1.376(3) . ?
C15' C20' 1.387(2) . ?
C16' C17' 1.397(3) . ?
C16' H16' 0.9600 . ?
C17' C18' 1.382(3) . ?
C17' H17' 0.9600 . ?
C18' C19' 1.402(3) . ?
C18' H18' 0.9601 . ?
C19' C20' 1.374(2) . ?
C19' H19' 0.9600 . ?
C20' O21' 1.371(2) . ?
